data_7701203
loop_
_publ_author_name
'Salazar-D\'iaz, J Jacobo'
'Mu\~noz-Hern\'andez, Miguel A'
'Rufino-Felipe, Ernesto'
'Flores-Alamo, Marcos'
'Ram\'irez-Sol\'is, Alejandro'
'Montiel-Palma, Virginia'

_publ_section_title
;
 Bi- and tridentate stannylphosphines and their coordination to low-valent
 platinum.
;
_journal_issue 42
_journal_name_full 'Dalton transactions (Cambridge, England : 2003)'
_journal_page_first 15896
_journal_page_last 15905
_journal_paper_doi 10.1039/c9dt03317c
_journal_volume 48
_journal_year 2019
_chemical_formula_moiety 'C50 H42 P2 Pt Sn'
_chemical_formula_sum 'C50 H42 P2 Pt Sn'
_chemical_formula_weight 1018.55
_chemical_properties_physical Air-sensitive
_space_group_crystal_system triclinic
_space_group_IT_number 2
_space_group_name_Hall '-P 1'
_space_group_name_H-M_alt 'P -1'
_symmetry_space_group_name_Hall '-P 1'
_symmetry_space_group_name_H-M 'P -1'
_atom_sites_solution_hydrogens geom
_atom_sites_solution_primary direct
_audit_creation_date 2019-02-27
_audit_creation_method
;
Olex2 1.2
(compiled 2018.05.29 svn.r3508 for OlexSys, GUI svn.r5506)
;
_audit_update_record
;
2019-04-13 deposited with the CCDC.    2019-09-19 downloaded from the CCDC.
;
_cell_angle_alpha 93.852(2)
_cell_angle_beta 99.343(2)
_cell_angle_gamma 112.307(3)
_cell_formula_units_Z 2
_cell_length_a 10.1448(3)
_cell_length_b 12.7959(4)
_cell_length_c 17.5669(5)
_cell_measurement_reflns_used 16637
_cell_measurement_temperature 100.00(10)
_cell_measurement_theta_max 28.8690
_cell_measurement_theta_min 3.0750
_cell_volume 2060.92(12)
_computing_cell_refinement
;
CrysAlisPro, Agilent Technologies,
Version 1.171.37.35 (release 13-08-2014 CrysAlis171 .NET)
(compiled Aug 13 2014,18:06:01)
;
_computing_data_collection
;
CrysAlisPro, Agilent Technologies,
Version 1.171.37.35 (release 13-08-2014 CrysAlis171 .NET)
(compiled Aug 13 2014,18:06:01)
;
_computing_data_reduction
;
CrysAlisPro, Agilent Technologies,
Version 1.171.37.35 (release 13-08-2014 CrysAlis171 .NET)
(compiled Aug 13 2014,18:06:01)
;
_computing_molecular_graphics 'Olex2 (Dolomanov et al., 2009)'
_computing_publication_material 'Olex2 (Dolomanov et al., 2009)'
_computing_structure_refinement 'ShelXL (Sheldrick, 2015)'
_computing_structure_solution 'ShelXT (Sheldrick, 2015)'
_diffrn_ambient_environment N~2~
_diffrn_ambient_temperature 100.00(10)
_diffrn_detector 'CCD plate'
_diffrn_detector_area_resol_mean 8.0769
_diffrn_detector_type EosS2
_diffrn_measured_fraction_theta_full 0.999
_diffrn_measured_fraction_theta_max 0.996
_diffrn_measurement_details
;
#__ type_ start__ end____ width___ exp.time_
  1 omega  -54.00   85.00   1.0000    9.6200
omega____ theta____ kappa____ phi______ frames
    -       15.2374    0.0000 -120.0000 139

#__ type_ start__ end____ width___ exp.time_
  2 omega  -20.00   54.00   1.0000    9.6200
omega____ theta____ kappa____ phi______ frames
    -       15.2374  -99.0000  -30.0000 74

#__ type_ start__ end____ width___ exp.time_
  3 omega  -20.00   54.00   1.0000    9.6200
omega____ theta____ kappa____ phi______ frames
    -       15.2374  -99.0000 -120.0000 74

#__ type_ start__ end____ width___ exp.time_
  4 omega  -11.00   83.00   1.0000    9.6200
omega____ theta____ kappa____ phi______ frames
    -       15.2374   77.0000   30.0000 94

#__ type_ start__ end____ width___ exp.time_
  5 omega   -4.00   84.00   1.0000    9.6200
omega____ theta____ kappa____ phi______ frames
    -       15.2374   38.0000   90.0000 88

#__ type_ start__ end____ width___ exp.time_
  6 omega  -84.00   11.00   1.0000    9.6200
omega____ theta____ kappa____ phi______ frames
    -      -16.1749  -77.0000   90.0000 95

#__ type_ start__ end____ width___ exp.time_
  7 omega  -20.00   54.00   1.0000    9.6200
omega____ theta____ kappa____ phi______ frames
    -       15.2374  -99.0000  120.0000 74

#__ type_ start__ end____ width___ exp.time_
  8 omega   -1.00   83.00   1.0000    9.6200
omega____ theta____ kappa____ phi______ frames
    -       15.2374   57.0000 -120.0000 84

#__ type_ start__ end____ width___ exp.time_
  9 omega   -4.00   84.00   1.0000    9.6200
omega____ theta____ kappa____ phi______ frames
    -       15.2374   38.0000   30.0000 88

#__ type_ start__ end____ width___ exp.time_
 10 omega  -20.00   54.00   1.0000    9.6200
omega____ theta____ kappa____ phi______ frames
    -       15.2374  -99.0000   30.0000 74

#__ type_ start__ end____ width___ exp.time_
 11 omega  -14.00   87.00   1.0000    9.6200
omega____ theta____ kappa____ phi______ frames
    -       15.2374   19.0000  -30.0000 101
;
_diffrn_measurement_device 'four-circle diffractometer'
_diffrn_measurement_device_type 'SuperNova, Dual, Cu at zero, EosS2'
_diffrn_measurement_method '\w scans'
_diffrn_orient_matrix_UB_11 -0.0665423000
_diffrn_orient_matrix_UB_12 -0.0389972000
_diffrn_orient_matrix_UB_13 0.0074018000
_diffrn_orient_matrix_UB_21 -0.0153312000
_diffrn_orient_matrix_UB_22 0.0462732000
_diffrn_orient_matrix_UB_23 0.0146099000
_diffrn_orient_matrix_UB_31 -0.0359890000
_diffrn_orient_matrix_UB_32 0.0009077000
_diffrn_orient_matrix_UB_33 -0.0379501000
_diffrn_radiation_monochromator mirror
_diffrn_radiation_probe x-ray
_diffrn_radiation_type MoK\a
_diffrn_radiation_wavelength 0.71073
_diffrn_reflns_av_R_equivalents 0.0519
_diffrn_reflns_av_unetI/netI 0.0425
_diffrn_reflns_Laue_measured_fraction_full 0.999
_diffrn_reflns_Laue_measured_fraction_max 0.996
_diffrn_reflns_limit_h_max 12
_diffrn_reflns_limit_h_min -12
_diffrn_reflns_limit_k_max 16
_diffrn_reflns_limit_k_min -16
_diffrn_reflns_limit_l_max 22
_diffrn_reflns_limit_l_min -22
_diffrn_reflns_number 41885
_diffrn_reflns_point_group_measured_fraction_full 0.999
_diffrn_reflns_point_group_measured_fraction_max 0.996
_diffrn_reflns_theta_full 25.242
_diffrn_reflns_theta_max 26.998
_diffrn_reflns_theta_min 2.603
_diffrn_source 'SuperNova (Mo) X-ray Source'
_exptl_absorpt_coefficient_mu 4.108
_exptl_absorpt_correction_T_max 1.00000
_exptl_absorpt_correction_T_min 0.45892
_exptl_absorpt_correction_type multi-scan
_exptl_absorpt_process_details
;
CrysAlisPro, Agilent Technologies,
Version 1.171.37.35 (release 13-08-2014 CrysAlis171 .NET)
(compiled Aug 13 2014,18:06:01)
Empirical absorption correction using spherical harmonics,
 implemented in SCALE3 ABSPACK scaling algorithm.
Empirical absorption correction using spherical harmonics,
 implemented in SCALE3 ABSPACK scaling algorithm.
;
_exptl_crystal_colour 'clear yellow'
_exptl_crystal_colour_lustre clear
_exptl_crystal_colour_primary yellow
_exptl_crystal_density_diffrn 1.641
_exptl_crystal_description 'rect. Prism'
_exptl_crystal_F_000 1000
_exptl_crystal_recrystallization_method 'Re-crystallisation from solvent: Toluene'
_exptl_crystal_size_max 0.24
_exptl_crystal_size_mid 0.18
_exptl_crystal_size_min 0.11
_refine_diff_density_max 1.973
_refine_diff_density_min -2.378
_refine_diff_density_rms 0.145
_refine_ls_extinction_method none
_refine_ls_goodness_of_fit_ref 1.029
_refine_ls_hydrogen_treatment constr
_refine_ls_matrix_type full
_refine_ls_number_parameters 487
_refine_ls_number_reflns 8961
_refine_ls_number_restraints 0
_refine_ls_restrained_S_all 1.029
_refine_ls_R_factor_all 0.0413
_refine_ls_R_factor_gt 0.0341
_refine_ls_shift/su_max 0.002
_refine_ls_shift/su_mean 0.000
_refine_ls_structure_factor_coef Fsqd
_refine_ls_weighting_details 'w=1/[\s^2^(Fo^2^)+(0.0430P)^2^+3.8830P] where P=(Fo^2^+2Fc^2^)/3'
_refine_ls_weighting_scheme calc
_refine_ls_wR_factor_gt 0.0801
_refine_ls_wR_factor_ref 0.0854
_reflns_Friedel_coverage 0.000
_reflns_number_gt 8060
_reflns_number_total 8961
_reflns_threshold_expression 'I > 2\s(I)'
_cod_data_source_file c9dt03317c2.cif
_cod_data_source_block 6
_cod_depositor_comments 'Adding full bibliography for 7701201--7701206.cif.'
_cod_original_cell_volume 2060.91(10)
_cod_database_code 7701203
_shelx_shelxl_version_number 2014/7
_chemical_oxdiff_formula 'C20 H20 P2 Sn Pt'
_shelx_space_group_comment
;
The symmetry employed for this shelxl refinement is uniquely defined
by the following loop, which should always be used as a source of
symmetry information in preference to the above space-group names.
They are only intended as comments.
;
_reflns_odcompleteness_completeness 99.88
_reflns_odcompleteness_iscentric 1
_reflns_odcompleteness_theta 26.32
_olex2_refinement_description
;
1. Fixed Uiso
 At 1.2 times of:
  All C(H) groups, All C(H,H) groups
2.a Secondary CH2 refined with riding coordinates:
 C19(H19A,H19B), C32(H32A,H32B)
2.b Aromatic/amide H refined with riding coordinates:
 C2(H2), C3(H3), C4(H4), C5(H5), C6(H6), C8(H8), C9(H9), C10(H10), C11(H11),
 C12(H12), C14(H14), C15(H15), C16(H16), C17(H17), C21(H21), C22(H22), C23(H23),
  C24(H24), C25(H25), C27(H27), C28(H28), C29(H29), C30(H30), C31(H31),
 C34(H34), C35(H35), C36(H36), C37(H37), C40(H40), C41(H41), C42(H42), C43(H43),
  C44(H44), C46(H46), C47(H47), C48(H48), C49(H49), C50(H50)
;
_olex2_date_sample_data_collection 2015-08-12
_olex2_submission_special_instructions 'No special instructions were received'

loop_
_space_group_symop_operation_xyz
'x, y, z'
'-x, -y, -z'

loop_
_atom_site_label
_atom_site_type_symbol
_atom_site_fract_x
_atom_site_fract_y
_atom_site_fract_z
_atom_site_U_iso_or_equiv
_atom_site_adp_type
_atom_site_occupancy
_atom_site_site_symmetry_order
_atom_site_calc_flag
_atom_site_refinement_flags_posn
Pt1 Pt 0.53970(2) 0.23964(2) 0.72161(2) 0.01705(6) Uani 1 1 d .
Sn1 Sn 0.77426(3) 0.40791(2) 0.79107(2) 0.01911(8) Uani 1 1 d .
P1 P 0.54226(11) 0.16041(9) 0.83532(6) 0.0159(2) Uani 1 1 d .
P2 P 0.32348(12) 0.12505(10) 0.63868(6) 0.0179(2) Uani 1 1 d .
C1 C 0.4273(4) 0.0083(4) 0.8272(2) 0.0191(9) Uani 1 1 d .
C2 C 0.4350(5) -0.0627(4) 0.7661(3) 0.0222(9) Uani 1 1 d .
H2 H 0.4966 -0.0320 0.7322 0.027 Uiso 1 1 calc R
C3 C 0.3514(5) -0.1794(4) 0.7553(3) 0.0278(10) Uani 1 1 d .
H3 H 0.3561 -0.2264 0.7140 0.033 Uiso 1 1 calc R
C4 C 0.2606(5) -0.2255(4) 0.8067(3) 0.0352(12) Uani 1 1 d .
H4 H 0.2054 -0.3036 0.8004 0.042 Uiso 1 1 calc R
C5 C 0.2531(5) -0.1548(4) 0.8670(3) 0.0322(11) Uani 1 1 d .
H5 H 0.1916 -0.1857 0.9009 0.039 Uiso 1 1 calc R
C6 C 0.3353(5) -0.0389(4) 0.8779(3) 0.0257(10) Uani 1 1 d .
H6 H 0.3294 0.0077 0.9191 0.031 Uiso 1 1 calc R
C7 C 0.4790(4) 0.2294(4) 0.9073(2) 0.0203(9) Uani 1 1 d .
C8 C 0.3974(5) 0.2912(4) 0.8830(3) 0.0230(9) Uani 1 1 d .
H8 H 0.3721 0.2949 0.8303 0.028 Uiso 1 1 calc R
C9 C 0.3533(5) 0.3480(5) 0.9377(3) 0.0322(11) Uani 1 1 d .
H9 H 0.3005 0.3909 0.9212 0.039 Uiso 1 1 calc R
C10 C 0.3872(5) 0.3410(5) 1.0164(3) 0.0373(13) Uani 1 1 d .
H10 H 0.3570 0.3786 1.0526 0.045 Uiso 1 1 calc R
C11 C 0.4664(6) 0.2778(5) 1.0405(3) 0.0393(13) Uani 1 1 d .
H11 H 0.4894 0.2725 1.0932 0.047 Uiso 1 1 calc R
C12 C 0.5117(5) 0.2221(5) 0.9860(3) 0.0324(12) Uani 1 1 d .
H12 H 0.5646 0.1794 1.0026 0.039 Uiso 1 1 calc R
C13 C 0.7177(4) 0.1674(4) 0.8922(2) 0.0181(8) Uani 1 1 d .
C14 C 0.7338(5) 0.0662(4) 0.9057(2) 0.0202(9) Uani 1 1 d .
H14 H 0.6555 -0.0031 0.8870 0.024 Uiso 1 1 calc R
C15 C 0.8630(5) 0.0658(4) 0.9460(3) 0.0246(10) Uani 1 1 d .
H15 H 0.8707 -0.0026 0.9550 0.030 Uiso 1 1 calc R
C16 C 0.9805(5) 0.1690(4) 0.9727(3) 0.0293(11) Uani 1 1 d .
H16 H 1.0689 0.1702 0.9984 0.035 Uiso 1 1 calc R
C17 C 0.9654(5) 0.2699(4) 0.9611(3) 0.0238(9) Uani 1 1 d .
H17 H 1.0445 0.3384 0.9804 0.029 Uiso 1 1 calc R
C18 C 0.8365(5) 0.2732(4) 0.9215(2) 0.0203(9) Uani 1 1 d .
C19 C 0.8291(5) 0.3869(4) 0.9133(3) 0.0241(9) Uani 1 1 d .
H19A H 0.9223 0.4470 0.9376 0.029 Uiso 1 1 calc R
H19B H 0.7564 0.3944 0.9403 0.029 Uiso 1 1 calc R
C20 C 0.9689(5) 0.4431(4) 0.7440(3) 0.0228(9) Uani 1 1 d .
C21 C 1.0842(5) 0.4217(5) 0.7804(3) 0.0422(14) Uani 1 1 d .
H21 H 1.0813 0.3942 0.8281 0.051 Uiso 1 1 calc R
C22 C 1.2060(6) 0.4403(6) 0.7472(4) 0.0549(18) Uani 1 1 d .
H22 H 1.2839 0.4267 0.7736 0.066 Uiso 1 1 calc R
C23 C 1.2119(6) 0.4785(5) 0.6761(4) 0.0440(14) Uani 1 1 d .
H23 H 1.2915 0.4880 0.6532 0.053 Uiso 1 1 calc R
C24 C 1.0992(6) 0.5022(5) 0.6394(3) 0.0414(13) Uani 1 1 d .
H24 H 1.1033 0.5303 0.5920 0.050 Uiso 1 1 calc R
C25 C 0.9777(5) 0.4845(5) 0.6727(3) 0.0362(12) Uani 1 1 d .
H25 H 0.9015 0.5006 0.6470 0.043 Uiso 1 1 calc R
C26 C 0.7499(5) 0.5678(4) 0.7935(3) 0.0232(9) Uani 1 1 d .
C27 C 0.8681(6) 0.6710(4) 0.8094(4) 0.0433(14) Uani 1 1 d .
H27 H 0.9608 0.6710 0.8215 0.052 Uiso 1 1 calc R
C28 C 0.8547(6) 0.7748(5) 0.8083(4) 0.0474(15) Uani 1 1 d .
H28 H 0.9372 0.8426 0.8186 0.057 Uiso 1 1 calc R
C29 C 0.7179(6) 0.7763(5) 0.7917(3) 0.0343(12) Uani 1 1 d .
H29 H 0.7073 0.8453 0.7913 0.041 Uiso 1 1 calc R
C30 C 0.5976(6) 0.6752(5) 0.7758(3) 0.0311(11) Uani 1 1 d .
H30 H 0.5053 0.6763 0.7643 0.037 Uiso 1 1 calc R
C31 C 0.6115(5) 0.5717(4) 0.7765(3) 0.0269(10) Uani 1 1 d .
H31 H 0.5287 0.5041 0.7658 0.032 Uiso 1 1 calc R
C32 C 0.5701(6) 0.3364(4) 0.6279(3) 0.0340(12) Uani 1 1 d .
H32A H 0.5829 0.4134 0.6468 0.041 Uiso 1 1 calc R
H32B H 0.6602 0.3413 0.6131 0.041 Uiso 1 1 calc R
C33 C 0.4519(5) 0.2938(4) 0.5558(3) 0.0234(9) Uani 1 1 d .
C34 C 0.4631(5) 0.3513(4) 0.4908(3) 0.0280(10) Uani 1 1 d .
H34 H 0.5399 0.4215 0.4940 0.034 Uiso 1 1 calc R
C35 C 0.3618(6) 0.3054(5) 0.4219(3) 0.0336(12) Uani 1 1 d .
H35 H 0.3704 0.3458 0.3796 0.040 Uiso 1 1 calc R
C36 C 0.2481(5) 0.2006(5) 0.4148(3) 0.0315(11) Uani 1 1 d .
H36 H 0.1830 0.1687 0.3676 0.038 Uiso 1 1 calc R
C37 C 0.2321(5) 0.1429(4) 0.4797(3) 0.0246(10) Uani 1 1 d .
H37 H 0.1557 0.0723 0.4760 0.030 Uiso 1 1 calc R
C38 C 0.3323(5) 0.1922(4) 0.5502(2) 0.0196(9) Uani 1 1 d .
C39 C 0.1557(4) 0.1221(4) 0.6674(2) 0.0191(9) Uani 1 1 d .
C40 C 0.0628(6) 0.1631(5) 0.6248(3) 0.0325(11) Uani 1 1 d .
H40 H 0.0832 0.1920 0.5789 0.039 Uiso 1 1 calc R
C41 C -0.0611(6) 0.1614(5) 0.6503(3) 0.0409(14) Uani 1 1 d .
H41 H -0.1225 0.1894 0.6215 0.049 Uiso 1 1 calc R
C42 C -0.0932(6) 0.1183(5) 0.7180(3) 0.0346(12) Uani 1 1 d .
H42 H -0.1760 0.1170 0.7348 0.042 Uiso 1 1 calc R
C43 C -0.0017(5) 0.0770(4) 0.7605(3) 0.0307(11) Uani 1 1 d .
H43 H -0.0238 0.0463 0.8056 0.037 Uiso 1 1 calc R
C44 C 0.1241(5) 0.0812(4) 0.7361(3) 0.0286(11) Uani 1 1 d .
H44 H 0.1875 0.0562 0.7663 0.034 Uiso 1 1 calc R
C45 C 0.2831(5) -0.0220(4) 0.6013(2) 0.0210(9) Uani 1 1 d .
C46 C 0.1479(5) -0.1112(4) 0.5939(3) 0.0272(10) Uani 1 1 d .
H46 H 0.0723 -0.0984 0.6108 0.033 Uiso 1 1 calc R
C47 C 0.1268(6) -0.2198(4) 0.5610(3) 0.0353(12) Uani 1 1 d .
H47 H 0.0365 -0.2796 0.5559 0.042 Uiso 1 1 calc R
C48 C 0.2379(7) -0.2400(5) 0.5359(3) 0.0399(13) Uani 1 1 d .
H48 H 0.2222 -0.3128 0.5137 0.048 Uiso 1 1 calc R
C49 C 0.3739(6) -0.1511(4) 0.5437(3) 0.0369(12) Uani 1 1 d .
H49 H 0.4492 -0.1647 0.5271 0.044 Uiso 1 1 calc R
C50 C 0.3964(6) -0.0432(4) 0.5762(3) 0.0303(11) Uani 1 1 d .
H50 H 0.4872 0.0161 0.5816 0.036 Uiso 1 1 calc R

loop_
_atom_site_aniso_label
_atom_site_aniso_U_11
_atom_site_aniso_U_22
_atom_site_aniso_U_33
_atom_site_aniso_U_23
_atom_site_aniso_U_13
_atom_site_aniso_U_12
Pt1 0.01957(9) 0.01616(9) 0.01473(9) 0.00275(6) 0.00599(6) 0.00522(7)
Sn1 0.01944(14) 0.01552(15) 0.02136(16) 0.00157(12) 0.00424(12) 0.00597(12)
P1 0.0188(5) 0.0174(5) 0.0143(5) 0.0031(4) 0.0057(4) 0.0090(4)
P2 0.0197(5) 0.0204(6) 0.0126(5) 0.0011(4) 0.0041(4) 0.0066(4)
C1 0.0167(19) 0.020(2) 0.022(2) 0.0065(17) 0.0009(16) 0.0094(17)
C2 0.023(2) 0.024(2) 0.022(2) 0.0077(19) 0.0036(18) 0.0124(19)
C3 0.030(2) 0.024(2) 0.028(3) 0.003(2) -0.005(2) 0.013(2)
C4 0.027(2) 0.022(3) 0.043(3) 0.012(2) -0.007(2) 0.000(2)
C5 0.020(2) 0.036(3) 0.036(3) 0.018(2) 0.002(2) 0.006(2)
C6 0.021(2) 0.035(3) 0.024(2) 0.014(2) 0.0057(18) 0.012(2)
C7 0.0175(19) 0.026(2) 0.019(2) 0.0019(18) 0.0063(16) 0.0091(18)
C8 0.024(2) 0.027(2) 0.020(2) 0.0067(19) 0.0064(18) 0.0120(19)
C9 0.029(2) 0.047(3) 0.033(3) 0.006(2) 0.009(2) 0.027(2)
C10 0.033(3) 0.059(4) 0.028(3) -0.006(2) 0.009(2) 0.028(3)
C11 0.041(3) 0.071(4) 0.013(2) 0.002(2) 0.008(2) 0.031(3)
C12 0.036(3) 0.053(3) 0.022(2) 0.009(2) 0.010(2) 0.029(3)
C13 0.022(2) 0.021(2) 0.016(2) 0.0033(17) 0.0073(16) 0.0124(18)
C14 0.023(2) 0.024(2) 0.016(2) 0.0036(17) 0.0067(17) 0.0101(18)
C15 0.029(2) 0.025(2) 0.028(2) 0.011(2) 0.0100(19) 0.018(2)
C16 0.025(2) 0.037(3) 0.030(3) 0.008(2) 0.003(2) 0.018(2)
C17 0.024(2) 0.019(2) 0.025(2) 0.0013(18) 0.0069(18) 0.0039(18)
C18 0.025(2) 0.023(2) 0.017(2) 0.0049(17) 0.0087(17) 0.0132(19)
C19 0.025(2) 0.026(2) 0.020(2) 0.0009(18) 0.0024(18) 0.0094(19)
C20 0.021(2) 0.012(2) 0.033(3) 0.0035(18) 0.0088(18) 0.0028(17)
C21 0.024(2) 0.059(4) 0.049(3) 0.033(3) 0.012(2) 0.016(3)
C22 0.027(3) 0.071(5) 0.082(5) 0.043(4) 0.023(3) 0.026(3)
C23 0.033(3) 0.045(4) 0.060(4) 0.017(3) 0.026(3) 0.014(3)
C24 0.037(3) 0.053(4) 0.040(3) 0.022(3) 0.020(2) 0.016(3)
C25 0.027(2) 0.045(3) 0.041(3) 0.020(3) 0.010(2) 0.016(2)
C26 0.028(2) 0.022(2) 0.020(2) 0.0015(18) 0.0035(18) 0.0113(19)
C27 0.027(3) 0.025(3) 0.073(4) -0.001(3) -0.002(3) 0.011(2)
C28 0.044(3) 0.023(3) 0.067(4) -0.001(3) 0.000(3) 0.011(2)
C29 0.054(3) 0.035(3) 0.025(3) 0.002(2) 0.011(2) 0.028(3)
C30 0.040(3) 0.042(3) 0.025(3) 0.008(2) 0.015(2) 0.027(3)
C31 0.027(2) 0.028(3) 0.029(3) 0.009(2) 0.0094(19) 0.012(2)
C32 0.047(3) 0.021(3) 0.025(3) 0.009(2) 0.011(2) 0.001(2)
C33 0.033(2) 0.021(2) 0.019(2) 0.0049(18) 0.0103(19) 0.012(2)
C34 0.038(3) 0.024(2) 0.028(3) 0.008(2) 0.013(2) 0.015(2)
C35 0.049(3) 0.041(3) 0.021(2) 0.019(2) 0.015(2) 0.023(3)
C36 0.034(3) 0.042(3) 0.018(2) 0.007(2) 0.006(2) 0.014(2)
C37 0.027(2) 0.030(3) 0.020(2) 0.0067(19) 0.0075(18) 0.013(2)
C38 0.026(2) 0.017(2) 0.018(2) 0.0051(17) 0.0070(17) 0.0093(18)
C39 0.020(2) 0.017(2) 0.017(2) -0.0019(16) 0.0044(16) 0.0039(17)
C40 0.043(3) 0.042(3) 0.026(3) 0.015(2) 0.017(2) 0.025(3)
C41 0.047(3) 0.060(4) 0.037(3) 0.017(3) 0.015(2) 0.041(3)
C42 0.035(3) 0.036(3) 0.040(3) 0.006(2) 0.021(2) 0.016(2)
C43 0.034(3) 0.029(3) 0.026(3) 0.007(2) 0.016(2) 0.005(2)
C44 0.029(2) 0.036(3) 0.030(3) 0.018(2) 0.010(2) 0.020(2)
C45 0.031(2) 0.025(2) 0.011(2) 0.0049(17) 0.0038(17) 0.0140(19)
C46 0.027(2) 0.021(2) 0.031(3) 0.001(2) -0.0022(19) 0.0101(19)
C47 0.036(3) 0.021(3) 0.040(3) 0.001(2) -0.004(2) 0.008(2)
C48 0.067(4) 0.024(3) 0.029(3) 0.001(2) 0.008(3) 0.020(3)
C49 0.058(3) 0.030(3) 0.037(3) 0.012(2) 0.030(3) 0.024(3)
C50 0.039(3) 0.036(3) 0.023(2) 0.009(2) 0.018(2) 0.017(2)

loop_
_atom_type_symbol
_atom_type_description
_atom_type_scat_dispersion_real
_atom_type_scat_dispersion_imag
_atom_type_scat_source
C C 0.0033 0.0016 'International Tables Vol C Tables 4.2.6.8 and 6.1.1.4'
H H 0.0000 0.0000 'International Tables Vol C Tables 4.2.6.8 and 6.1.1.4'
P P 0.1023 0.0942 'International Tables Vol C Tables 4.2.6.8 and 6.1.1.4'
Pt Pt -1.7033 8.3905 'International Tables Vol C Tables 4.2.6.8 and 6.1.1.4'
Sn Sn -0.6537 1.4246 'International Tables Vol C Tables 4.2.6.8 and 6.1.1.4'

loop_
_geom_angle_atom_site_label_1
_geom_angle_atom_site_label_2
_geom_angle_atom_site_label_3
_geom_angle
P1 Pt1 Sn1 87.79(3)
P1 Pt1 P2 106.37(4)
P2 Pt1 Sn1 164.48(3)
C32 Pt1 Sn1 82.26(14)
C32 Pt1 P1 170.05(14)
C32 Pt1 P2 83.49(14)
C19 Sn1 Pt1 110.00(12)
C20 Sn1 Pt1 118.44(12)
C20 Sn1 C19 106.99(17)
C26 Sn1 Pt1 112.14(12)
C26 Sn1 C19 105.59(17)
C26 Sn1 C20 102.73(17)
C1 P1 Pt1 116.15(14)
C1 P1 C13 101.45(19)
C7 P1 Pt1 111.35(15)
C7 P1 C1 104.5(2)
C7 P1 C13 101.92(19)
C13 P1 Pt1 119.54(14)
C38 P2 Pt1 103.36(15)
C38 P2 C39 105.2(2)
C39 P2 Pt1 116.59(14)
C45 P2 Pt1 122.32(14)
C45 P2 C38 102.00(19)
C45 P2 C39 105.1(2)
C2 C1 P1 116.5(3)
C2 C1 C6 119.2(4)
C6 C1 P1 124.3(4)
C1 C2 H2 119.8
C3 C2 C1 120.5(4)
C3 C2 H2 119.8
C2 C3 H3 120.2
C2 C3 C4 119.7(5)
C4 C3 H3 120.2
C3 C4 H4 120.2
C5 C4 C3 119.6(5)
C5 C4 H4 120.2
C4 C5 H5 119.5
C4 C5 C6 121.1(5)
C6 C5 H5 119.5
C1 C6 H6 120.1
C5 C6 C1 119.9(5)
C5 C6 H6 120.1
C8 C7 P1 119.5(3)
C8 C7 C12 119.1(4)
C12 C7 P1 121.4(3)
C7 C8 H8 120.0
C7 C8 C9 120.0(4)
C9 C8 H8 120.0
C8 C9 H9 119.7
C10 C9 C8 120.6(4)
C10 C9 H9 119.7
C9 C10 H10 120.3
C11 C10 C9 119.4(4)
C11 C10 H10 120.3
C10 C11 H11 120.0
C10 C11 C12 120.0(5)
C12 C11 H11 120.0
C7 C12 C11 120.8(5)
C7 C12 H12 119.6
C11 C12 H12 119.6
C14 C13 P1 119.3(3)
C14 C13 C18 119.1(4)
C18 C13 P1 121.6(3)
C13 C14 H14 119.0
C15 C14 C13 122.0(4)
C15 C14 H14 119.0
C14 C15 H15 120.5
C14 C15 C16 119.0(4)
C16 C15 H15 120.5
C15 C16 H16 120.2
C17 C16 C15 119.7(4)
C17 C16 H16 120.2
C16 C17 H17 118.7
C16 C17 C18 122.7(4)
C18 C17 H17 118.7
C13 C18 C19 123.5(4)
C17 C18 C13 117.6(4)
C17 C18 C19 118.9(4)
Sn1 C19 H19A 109.2
Sn1 C19 H19B 109.2
C18 C19 Sn1 112.0(3)
C18 C19 H19A 109.2
C18 C19 H19B 109.2
H19A C19 H19B 107.9
C21 C20 Sn1 122.1(4)
C21 C20 C25 117.6(4)
C25 C20 Sn1 120.2(3)
C20 C21 H21 119.4
C20 C21 C22 121.2(5)
C22 C21 H21 119.4
C21 C22 H22 119.7
C23 C22 C21 120.7(5)
C23 C22 H22 119.7
C22 C23 H23 120.5
C24 C23 C22 119.0(5)
C24 C23 H23 120.5
C23 C24 H24 119.8
C23 C24 C25 120.4(5)
C25 C24 H24 119.8
C20 C25 C24 121.1(5)
C20 C25 H25 119.5
C24 C25 H25 119.5
C27 C26 Sn1 122.0(3)
C27 C26 C31 116.8(4)
C31 C26 Sn1 121.2(3)
C26 C27 H27 118.6
C26 C27 C28 122.8(5)
C28 C27 H27 118.6
C27 C28 H28 120.4
C29 C28 C27 119.3(5)
C29 C28 H28 120.4
C28 C29 H29 120.2
C30 C29 C28 119.6(5)
C30 C29 H29 120.2
C29 C30 H30 119.5
C29 C30 C31 120.9(5)
C31 C30 H30 119.5
C26 C31 H31 119.7
C30 C31 C26 120.6(5)
C30 C31 H31 119.7
Pt1 C32 H32A 108.0
Pt1 C32 H32B 108.0
H32A C32 H32B 107.2
C33 C32 Pt1 117.2(3)
C33 C32 H32A 108.0
C33 C32 H32B 108.0
C34 C33 C32 121.3(4)
C38 C33 C32 120.7(4)
C38 C33 C34 117.9(4)
C33 C34 H34 119.5
C35 C34 C33 121.0(5)
C35 C34 H34 119.5
C34 C35 H35 119.5
C36 C35 C34 120.9(4)
C36 C35 H35 119.5
C35 C36 H36 120.4
C35 C36 C37 119.1(4)
C37 C36 H36 120.4
C36 C37 H37 120.3
C36 C37 C38 119.5(4)
C38 C37 H37 120.3
C33 C38 P2 115.0(3)
C33 C38 C37 121.3(4)
C37 C38 P2 123.6(3)
C40 C39 P2 122.9(3)
C44 C39 P2 118.4(3)
C44 C39 C40 118.7(4)
C39 C40 H40 119.8
C39 C40 C41 120.4(4)
C41 C40 H40 119.8
C40 C41 H41 119.8
C42 C41 C40 120.4(5)
C42 C41 H41 119.8
C41 C42 H42 120.2
C43 C42 C41 119.5(4)
C43 C42 H42 120.2
C42 C43 H43 119.9
C42 C43 C44 120.2(4)
C44 C43 H43 119.9
C39 C44 C43 120.7(4)
C39 C44 H44 119.6
C43 C44 H44 119.6
C46 C45 P2 124.1(3)
C46 C45 C50 119.5(4)
C50 C45 P2 116.3(4)
C45 C46 H46 120.3
C45 C46 C47 119.4(5)
C47 C46 H46 120.3
C46 C47 H47 119.6
C48 C47 C46 120.9(5)
C48 C47 H47 119.6
C47 C48 H48 120.0
C47 C48 C49 120.0(5)
C49 C48 H48 120.0
C48 C49 H49 120.1
C50 C49 C48 119.8(5)
C50 C49 H49 120.1
C45 C50 H50 119.8
C49 C50 C45 120.4(5)
C49 C50 H50 119.8

loop_
_geom_bond_atom_site_label_1
_geom_bond_atom_site_label_2
_geom_bond_distance
Pt1 Sn1 2.5694(3)
Pt1 P1 2.3007(11)
Pt1 P2 2.3060(11)
Pt1 C32 2.119(5)
Sn1 C19 2.189(4)
Sn1 C20 2.166(4)
Sn1 C26 2.151(4)
P1 C1 1.831(4)
P1 C7 1.826(4)
P1 C13 1.861(4)
P2 C38 1.824(4)
P2 C39 1.840(4)
P2 C45 1.817(5)
C1 C2 1.391(6)
C1 C6 1.395(6)
C2 H2 0.9300
C2 C3 1.390(6)
C3 H3 0.9300
C3 C4 1.393(7)
C4 H4 0.9300
C4 C5 1.376(8)
C5 H5 0.9300
C5 C6 1.380(7)
C6 H6 0.9300
C7 C8 1.386(6)
C7 C12 1.386(6)
C8 H8 0.9300
C8 C9 1.394(6)
C9 H9 0.9300
C9 C10 1.387(7)
C10 H10 0.9300
C10 C11 1.381(7)
C11 H11 0.9300
C11 C12 1.392(7)
C12 H12 0.9300
C13 C14 1.396(6)
C13 C18 1.420(6)
C14 H14 0.9300
C14 C15 1.387(6)
C15 H15 0.9300
C15 C16 1.388(7)
C16 H16 0.9300
C16 C17 1.381(7)
C17 H17 0.9300
C17 C18 1.395(6)
C18 C19 1.500(6)
C19 H19A 0.9700
C19 H19B 0.9700
C20 C21 1.371(7)
C20 C25 1.394(7)
C21 H21 0.9300
C21 C22 1.398(7)
C22 H22 0.9300
C22 C23 1.375(8)
C23 H23 0.9300
C23 C24 1.366(8)
C24 H24 0.9300
C24 C25 1.398(7)
C25 H25 0.9300
C26 C27 1.378(7)
C26 C31 1.407(6)
C27 H27 0.9300
C27 C28 1.386(7)
C28 H28 0.9300
C28 C29 1.379(8)
C29 H29 0.9300
C29 C30 1.372(8)
C30 H30 0.9300
C30 C31 1.386(7)
C31 H31 0.9300
C32 H32A 0.9700
C32 H32B 0.9700
C32 C33 1.502(7)
C33 C34 1.396(6)
C33 C38 1.386(6)
C34 H34 0.9300
C34 C35 1.382(7)
C35 H35 0.9300
C35 C36 1.380(7)
C36 H36 0.9300
C36 C37 1.396(7)
C37 H37 0.9300
C37 C38 1.402(6)
C39 C40 1.387(6)
C39 C44 1.385(6)
C40 H40 0.9300
C40 C41 1.394(7)
C41 H41 0.9300
C41 C42 1.379(7)
C42 H42 0.9300
C42 C43 1.378(7)
C43 H43 0.9300
C43 C44 1.394(6)
C44 H44 0.9300
C45 C46 1.390(6)
C45 C50 1.405(6)
C46 H46 0.9300
C46 C47 1.392(7)
C47 H47 0.9300
C47 C48 1.378(8)
C48 H48 0.9300
C48 C49 1.393(8)
C49 H49 0.9300
C49 C50 1.378(7)
C50 H50 0.9300
